data_4079888
loop_
_publ_author_name
'Spisak, Sarah N.'
'Zabula, Alexander V.'
'Ferguson, Michael V.'
'Filatov, Alexander S.'
'Petrukhina, Marina A.'

_publ_section_title
;
 &#x201C;Naked&#x201D; Mono- and Dianions of Corannulene with Lithium
 Counterions
;
_journal_issue 2
_journal_name_full Organometallics
_journal_page_first 538
_journal_paper_doi 10.1021/om300998p
_journal_volume 32
_journal_year 2013
_chemical_formula_moiety 'C10 H20 Li O5, C20 H10'
_chemical_formula_sum 'C30 H30 Li O5'
_chemical_formula_weight 477.48
_chemical_name_systematic
; 
 corannulene-(15-crown-5-ether)-lithium)   
;
_space_group_IT_number 14
_symmetry_cell_setting monoclinic
_symmetry_Int_Tables_number 14
_symmetry_space_group_name_Hall '-P 2yn'
_symmetry_space_group_name_H-M 'P 1 21/n 1'
_atom_sites_solution_hydrogens geom
_atom_sites_solution_primary direct
_atom_sites_solution_secondary difmap
_audit_creation_method SHELXL-97
_cell_angle_alpha 90.00
_cell_angle_beta 90.9760(10)
_cell_angle_gamma 90.00
_cell_formula_units_Z 4
_cell_length_a 9.9538(8)
_cell_length_b 16.5575(13)
_cell_length_c 14.5784(11)
_cell_measurement_reflns_used 9570
_cell_measurement_temperature 100(2)
_cell_measurement_theta_max 28.23
_cell_measurement_theta_min 2.39
_cell_volume 2402.3(3)
_computing_cell_refinement 'SAINT Ver. 6.22  (Bruker-AXS, 2003)'
_computing_data_collection 'SMART Ver. 5.622 (Bruker-AXS, 2003)'
_computing_data_reduction 'SAINT Ver. 6.22'
_computing_molecular_graphics 'SHELXTL Ver. 6.14'
_computing_publication_material 'SHELXTL Ver. 6.14'
_computing_structure_refinement 'SHELXTL Ver. 6.14'
_computing_structure_solution 'SHELXTL Ver. 6.14 (Bruker-AXS, 2003)'
_diffrn_ambient_temperature 100(2)
_diffrn_measured_fraction_theta_full 0.999
_diffrn_measured_fraction_theta_max 0.936
_diffrn_measurement_device_type 'Bruker SMART APEX CCD area-detector'
_diffrn_measurement_method '0.30\% \w scans'
_diffrn_radiation_monochromator graphite
_diffrn_radiation_source 'fine-focus sealed tube'
_diffrn_radiation_type Mo-K\a
_diffrn_radiation_wavelength 0.71073
_diffrn_reflns_av_R_equivalents 0.0294
_diffrn_reflns_av_sigmaI/netI 0.0272
_diffrn_reflns_limit_h_max 13
_diffrn_reflns_limit_h_min -13
_diffrn_reflns_limit_k_max 20
_diffrn_reflns_limit_k_min -21
_diffrn_reflns_limit_l_max 19
_diffrn_reflns_limit_l_min -19
_diffrn_reflns_number 20387
_diffrn_reflns_theta_full 25.00
_diffrn_reflns_theta_max 28.27
_diffrn_reflns_theta_min 1.86
_exptl_absorpt_coefficient_mu 0.088
_exptl_absorpt_correction_T_max 0.9895
_exptl_absorpt_correction_T_min 0.9699
_exptl_absorpt_correction_type multi-scan
_exptl_absorpt_process_details
;
SADABS  (Bruker-AXS, 2003)
;
_exptl_crystal_colour 'dark green'
_exptl_crystal_density_diffrn 1.320
_exptl_crystal_density_method 'not measured'
_exptl_crystal_description block
_exptl_crystal_F_000 1012
_exptl_crystal_size_max 0.35
_exptl_crystal_size_mid 0.12
_exptl_crystal_size_min 0.12
_refine_diff_density_max 0.355
_refine_diff_density_min -0.253
_refine_diff_density_rms 0.042
_refine_ls_extinction_method none
_refine_ls_goodness_of_fit_ref 1.011
_refine_ls_hydrogen_treatment noref
_refine_ls_matrix_type full
_refine_ls_number_parameters 505
_refine_ls_number_reflns 5582
_refine_ls_number_restraints 512
_refine_ls_restrained_S_all 1.075
_refine_ls_R_factor_all 0.0794
_refine_ls_R_factor_gt 0.0586
_refine_ls_shift/su_max 0.000
_refine_ls_shift/su_mean 0.000
_refine_ls_structure_factor_coef Fsqd
_refine_ls_weighting_details 'calc w=1/[\s^2^(Fo^2^)+(0.0129P)^2^+2.0458P] where P=(Fo^2^+2Fc^2^)/3'
_refine_ls_weighting_scheme calc
_refine_ls_wR_factor_gt 0.1045
_refine_ls_wR_factor_ref 0.1144
_reflns_number_gt 4160
_reflns_number_total 5582
_reflns_threshold_expression I>2\s(I)
_cod_data_source_file om300998p_si_002.cif
_cod_data_source_block 3
_cod_depositor_comments
;
The following automatic conversions were performed:

'_symmetry_cell_setting' value 'Monoclinic' changed to 'monoclinic'
according to /home/saulius/struct/CIF-dictionaries/cif_core.dic
dictionary named 'cif_core.dic' version 2.4.2 from 2011-04-26.

Automatic conversion script
Id: cif_fix_values 1891 2012-01-12 08:04:46Z andrius 
;
_cod_original_sg_symbol_Hall '-P 2yn      '
_cod_original_sg_symbol_H-M 'P 1 21/n 1  '
_cod_database_code 4079888

loop_
_symmetry_equiv_pos_as_xyz
'x, y, z'
'-x+1/2, y+1/2, -z+1/2'
'-x, -y, -z'
'x-1/2, -y-1/2, z-1/2'

loop_
_atom_site_label
_atom_site_type_symbol
_atom_site_fract_x
_atom_site_fract_y
_atom_site_fract_z
_atom_site_U_iso_or_equiv
_atom_site_adp_type
_atom_site_occupancy
_atom_site_symmetry_multiplicity
_atom_site_calc_flag
_atom_site_refinement_flags
_atom_site_disorder_assembly
_atom_site_disorder_group
Li1 Li 0.3475(3) 0.0431(2) 0.5597(2) 0.0386(7) Uani 1 1 d . . .
O1 O 0.40804(13) 0.14964(7) 0.50371(9) 0.0367(3) Uani 1 1 d . . .
O2 O 0.15335(14) 0.09362(8) 0.51001(9) 0.0412(3) Uani 1 1 d . . .
O3 O 0.20421(13) 0.00017(8) 0.65790(9) 0.0390(3) Uani 1 1 d . . .
O4 O 0.46846(13) 0.02554(8) 0.67475(8) 0.0355(3) Uani 1 1 d . . .
O5 O 0.63376(13) 0.04795(7) 0.52399(8) 0.0338(3) Uani 1 1 d . . .
C1 C 0.4005(9) 0.2768(9) 0.8128(11) 0.189(5) Uani 0.50 1 d PDU A 1
H1 H 0.3266 0.3125 0.8043 0.226 Uiso 0.50 1 calc PR A 1
C2 C 0.3959(17) 0.2169(14) 0.8808(15) 0.207(7) Uani 0.50 1 d PDU A 1
H2 H 0.3195 0.2156 0.9190 0.249 Uiso 0.50 1 calc PR A 1
C3 C 0.4957(13) 0.1591(10) 0.8963(10) 0.161(5) Uani 0.50 1 d PDU A 1
C4 C 0.5247(16) 0.1104(9) 0.9734(10) 0.202(6) Uani 0.50 1 d PDU A 1
H4 H 0.4570 0.0993 1.0168 0.242 Uiso 0.50 1 calc PR A 1
C5 C 0.6600(19) 0.0771(12) 0.9859(13) 0.195(6) Uani 0.50 1 d PDU A 1
H5 H 0.6775 0.0449 1.0387 0.235 Uiso 0.50 1 calc PR A 1
C6 C 0.7607(15) 0.0891(6) 0.9276(7) 0.127(4) Uani 0.50 1 d PDU A 1
C7 C 0.9021(17) 0.0869(7) 0.9398(8) 0.142(4) Uani 0.50 1 d PDU A 1
H7 H 0.9378 0.0564 0.9897 0.171 Uiso 0.50 1 calc PR A 1
C8 C 0.9949(16) 0.1278(12) 0.8818(10) 0.140(4) Uani 0.50 1 d PDU A 1
H8 H 1.0888 0.1225 0.8926 0.168 Uiso 0.50 1 calc PR A 1
C9 C 0.9483(7) 0.1741(6) 0.8119(6) 0.078(2) Uani 0.50 1 d PDU A 1
C10 C 1.0102(8) 0.2383(8) 0.7623(8) 0.102(3) Uani 0.50 1 d PDU A 1
H10 H 1.1047 0.2453 0.7681 0.123 Uiso 0.50 1 calc PR A 1
C11 C 0.9352(14) 0.2930(11) 0.7041(13) 0.115(4) Uani 0.50 1 d PDU A 1
H11 H 0.9820 0.3301 0.6666 0.138 Uiso 0.50 1 calc PR A 1
C12 C 0.7991(9) 0.2924(5) 0.7018(7) 0.076(2) Uani 0.50 1 d PDU A 1
C13 C 0.7026(13) 0.3545(5) 0.6780(8) 0.122(4) Uani 0.50 1 d PDU A 1
H13 H 0.7292 0.4006 0.6440 0.146 Uiso 0.50 1 calc PR A 1
C14 C 0.5686(16) 0.3460(10) 0.7058(17) 0.155(5) Uani 0.50 1 d PDU A 1
H14 H 0.5080 0.3877 0.6878 0.186 Uiso 0.50 1 calc PR A 1
C15 C 0.5168(12) 0.2844(8) 0.7558(11) 0.124(4) Uani 0.50 1 d PDU A 1
C16 C 0.6077(10) 0.2219(8) 0.7662(12) 0.064(2) Uani 0.50 1 d PDU A 1
C17 C 0.5958(11) 0.1614(8) 0.8309(9) 0.081(3) Uani 0.50 1 d PDU A 1
C18 C 0.7210(12) 0.1266(8) 0.8458(8) 0.066(3) Uani 0.50 1 d PDU A 1
C19 C 0.8118(7) 0.1669(8) 0.7919(10) 0.046(2) Uani 0.50 1 d PDU A 1
C20 C 0.7421(8) 0.2256(7) 0.7421(11) 0.0428(18) Uani 0.50 1 d PDU A 1
C1X C 0.397(2) 0.2238(15) 0.8656(17) 0.205(6) Uani 0.50 1 d PDU B 2
H1X H 0.3109 0.2481 0.8682 0.246 Uiso 0.50 1 calc PR B 2
C2X C 0.4230(13) 0.1668(11) 0.9328(11) 0.180(5) Uani 0.50 1 d PDU B 2
H2X H 0.3615 0.1557 0.9804 0.216 Uiso 0.50 1 calc PR B 2
C3X C 0.5504(15) 0.1250(9) 0.9258(8) 0.120(3) Uani 0.50 1 d PDU B 2
C4X C 0.6198(19) 0.0831(12) 0.9922(10) 0.174(5) Uani 0.50 1 d PDU B 2
H4X H 0.5730 0.0644 1.0443 0.209 Uiso 0.50 1 calc PR B 2
C5X C 0.7634(18) 0.0663(6) 0.9858(7) 0.158(4) Uani 0.50 1 d PDU B 2
H5X H 0.8066 0.0347 1.0320 0.190 Uiso 0.50 1 calc PR B 2
C6X C 0.8381(11) 0.0959(6) 0.9128(7) 0.107(3) Uani 0.50 1 d PDU B 2
C7X C 0.9756(12) 0.1117(10) 0.9071(12) 0.158(5) Uani 0.50 1 d PDU B 2
H7X H 1.0381 0.0856 0.9472 0.190 Uiso 0.50 1 calc PR B 2
C8X C 1.0219(8) 0.1697(9) 0.8375(11) 0.166(5) Uani 0.50 1 d PDU B 2
H8X H 1.1153 0.1812 0.8363 0.199 Uiso 0.50 1 calc PR B 2
C9X C 0.9422(10) 0.2076(7) 0.7755(8) 0.126(4) Uani 0.50 1 d PDU B 2
C10X C 0.9643(18) 0.2800(11) 0.7256(15) 0.188(6) Uani 0.50 1 d PDU B 2
H10X H 1.0527 0.3001 0.7175 0.225 Uiso 0.50 1 calc PR B 2
C11X C 0.846(2) 0.3239(8) 0.6863(9) 0.199(6) Uani 0.50 1 d PDU B 2
H11X H 0.8614 0.3689 0.6476 0.239 Uiso 0.50 1 calc PR B 2
C12X C 0.7148(18) 0.3030(7) 0.7029(8) 0.150(4) Uani 0.50 1 d PDU B 2
C13X C 0.5939(19) 0.3470(14) 0.7004(18) 0.217(7) Uani 0.50 1 d PDU B 2
H13X H 0.5921 0.3956 0.6658 0.260 Uiso 0.50 1 calc PR B 2
C14X C 0.4747(15) 0.3244(9) 0.7454(11) 0.205(6) Uani 0.50 1 d PDU B 2
H14X H 0.3965 0.3573 0.7421 0.245 Uiso 0.50 1 calc PR B 2
C15X C 0.4758(14) 0.2509(9) 0.7958(12) 0.150(5) Uani 0.50 1 d PDU B 2
C16X C 0.5872(11) 0.2012(9) 0.7883(11) 0.071(3) Uani 0.50 1 d PDU B 2
C17X C 0.6261(10) 0.1405(8) 0.8485(7) 0.0518(19) Uani 0.50 1 d PDU B 2
C18X C 0.7624(8) 0.1303(9) 0.8408(9) 0.049(2) Uani 0.50 1 d PDU B 2
C19X C 0.8086(9) 0.1833(9) 0.7765(9) 0.063(3) Uani 0.50 1 d PDU B 2
C20X C 0.7000(14) 0.2274(7) 0.7418(10) 0.078(3) Uani 0.50 1 d PDU B 2
C21 C 0.3023(2) 0.20815(12) 0.50566(15) 0.0442(5) Uani 1 1 d . . .
H21A H 0.3271 0.2566 0.4700 0.053 Uiso 1 1 calc R . .
H21B H 0.2847 0.2247 0.5696 0.053 Uiso 1 1 calc R . .
C22 C 0.1805(2) 0.16855(13) 0.46388(15) 0.0467(5) Uani 1 1 d . . .
H22A H 0.1022 0.2050 0.4690 0.056 Uiso 1 1 calc R . .
H22B H 0.1956 0.1581 0.3980 0.056 Uiso 1 1 calc R . .
C23 C 0.0689(2) 0.10367(14) 0.58710(15) 0.0479(5) Uani 1 1 d . . .
H23A H -0.0233 0.1182 0.5668 0.058 Uiso 1 1 calc R . .
H23B H 0.1041 0.1469 0.6277 0.058 Uiso 1 1 calc R . .
C24 C 0.0689(2) 0.02416(14) 0.63674(15) 0.0459(5) Uani 1 1 d . . .
H24A H 0.0176 0.0292 0.6941 0.055 Uiso 1 1 calc R . .
H24B H 0.0247 -0.0174 0.5978 0.055 Uiso 1 1 calc R . .
C25 C 0.2559(2) 0.03122(13) 0.74280(14) 0.0418(5) Uani 1 1 d . . .
H25A H 0.1999 0.0133 0.7945 0.050 Uiso 1 1 calc R . .
H25B H 0.2576 0.0910 0.7417 0.050 Uiso 1 1 calc R . .
C26 C 0.3949(2) -0.00181(12) 0.75237(13) 0.0396(5) Uani 1 1 d . . .
H26A H 0.4380 0.0178 0.8099 0.048 Uiso 1 1 calc R . .
H26B H 0.3926 -0.0616 0.7539 0.048 Uiso 1 1 calc R . .
C27 C 0.60026(19) -0.00932(12) 0.67324(13) 0.0362(4) Uani 1 1 d . . .
H27A H 0.5955 -0.0646 0.6475 0.043 Uiso 1 1 calc R . .
H27B H 0.6378 -0.0128 0.7364 0.043 Uiso 1 1 calc R . .
C28 C 0.68863(19) 0.04216(12) 0.61568(13) 0.0358(4) Uani 1 1 d . . .
H28A H 0.6960 0.0968 0.6429 0.043 Uiso 1 1 calc R . .
H28B H 0.7798 0.0184 0.6139 0.043 Uiso 1 1 calc R . .
C29 C 0.6419(2) 0.12774(11) 0.48591(14) 0.0394(4) Uani 1 1 d . . .
H29A H 0.6300 0.1245 0.4184 0.047 Uiso 1 1 calc R . .
H29B H 0.7323 0.1502 0.4992 0.047 Uiso 1 1 calc R . .
C30 C 0.5379(2) 0.18338(11) 0.52380(14) 0.0408(5) Uani 1 1 d . . .
H30A H 0.5511 0.1891 0.5909 0.049 Uiso 1 1 calc R . .
H30B H 0.5456 0.2375 0.4954 0.049 Uiso 1 1 calc R . .

loop_
_atom_site_aniso_label
_atom_site_aniso_U_11
_atom_site_aniso_U_22
_atom_site_aniso_U_33
_atom_site_aniso_U_23
_atom_site_aniso_U_13
_atom_site_aniso_U_12
Li1 0.0465(19) 0.0332(17) 0.0360(17) 0.0004(13) 0.0004(14) 0.0028(14)
O1 0.0418(8) 0.0283(7) 0.0399(7) 0.0009(5) -0.0029(6) 0.0036(6)
O2 0.0405(8) 0.0401(8) 0.0429(8) 0.0016(6) 0.0032(6) 0.0068(6)
O3 0.0377(7) 0.0414(8) 0.0379(7) -0.0026(6) 0.0012(6) 0.0017(6)
O4 0.0379(7) 0.0365(7) 0.0320(7) 0.0016(5) 0.0004(5) 0.0004(6)
O5 0.0381(7) 0.0291(7) 0.0341(7) -0.0002(5) -0.0007(5) -0.0007(5)
C1 0.036(4) 0.266(16) 0.261(17) -0.236(9) -0.053(6) 0.056(7)
C2 0.052(7) 0.31(2) 0.26(2) -0.248(10) 0.072(10) -0.068(9)
C3 0.138(9) 0.172(13) 0.177(11) -0.140(7) 0.105(9) -0.121(6)
C4 0.316(13) 0.161(13) 0.135(10) -0.121(6) 0.169(11) -0.195(9)
C5 0.406(15) 0.089(11) 0.094(9) -0.054(6) 0.075(12) -0.143(13)
C6 0.300(11) 0.033(4) 0.047(4) -0.004(3) 0.004(7) -0.033(8)
C7 0.304(12) 0.054(6) 0.066(6) -0.019(4) -0.074(9) 0.075(11)
C8 0.183(10) 0.144(12) 0.090(7) -0.068(6) -0.054(7) 0.099(9)
C9 0.054(4) 0.105(6) 0.073(5) -0.057(3) -0.029(3) 0.043(4)
C10 0.044(3) 0.159(11) 0.105(8) -0.094(5) 0.030(4) -0.042(5)
C11 0.153(7) 0.130(10) 0.063(7) -0.047(6) 0.041(7) -0.077(7)
C12 0.139(5) 0.054(4) 0.034(3) -0.014(3) 0.015(4) -0.048(4)
C13 0.291(10) 0.021(3) 0.050(5) 0.002(3) -0.069(8) -0.004(6)
C14 0.254(11) 0.084(9) 0.123(14) -0.061(7) -0.121(10) 0.101(10)
C15 0.095(6) 0.121(9) 0.153(11) -0.104(6) -0.082(5) 0.064(6)
C16 0.044(4) 0.067(7) 0.083(8) -0.045(4) -0.017(4) 0.009(4)
C17 0.074(6) 0.073(9) 0.098(10) -0.060(4) 0.042(6) -0.047(5)
C18 0.129(7) 0.032(4) 0.039(4) -0.012(2) 0.011(6) -0.023(7)
C19 0.052(4) 0.040(4) 0.046(5) -0.013(3) -0.006(4) 0.012(3)
C20 0.055(3) 0.036(3) 0.037(4) -0.007(3) -0.007(3) 0.000(3)
C1X 0.092(11) 0.27(2) 0.254(19) -0.211(11) -0.025(9) -0.022(10)
C2X 0.099(8) 0.250(16) 0.195(12) -0.190(8) 0.100(8) -0.126(7)
C3X 0.163(9) 0.118(10) 0.082(6) -0.063(5) 0.064(6) -0.102(6)
C4X 0.376(14) 0.099(12) 0.050(6) 0.002(6) 0.059(11) -0.126(13)
C5X 0.394(13) 0.032(4) 0.045(5) 0.003(3) -0.076(8) 0.005(9)
C6X 0.163(7) 0.056(6) 0.100(7) -0.048(4) -0.080(5) 0.060(6)
C7X 0.131(7) 0.144(13) 0.196(15) -0.140(7) -0.134(7) 0.119(7)
C8X 0.032(3) 0.229(14) 0.236(15) -0.203(8) -0.005(5) 0.016(6)
C9X 0.095(6) 0.160(9) 0.126(9) -0.116(6) 0.076(5) -0.078(6)
C10X 0.253(12) 0.173(13) 0.143(15) -0.137(7) 0.160(12) -0.179(10)
C11X 0.425(17) 0.106(10) 0.070(9) -0.046(6) 0.118(14) -0.150(11)
C12X 0.342(14) 0.069(6) 0.037(4) -0.018(4) -0.009(11) -0.032(8)
C13X 0.439(19) 0.106(13) 0.099(15) -0.062(9) -0.154(16) 0.079(14)
C14X 0.294(14) 0.137(11) 0.176(17) -0.122(7) -0.190(10) 0.166(12)
C15X 0.124(10) 0.155(11) 0.167(13) -0.129(7) -0.099(6) 0.071(9)
C16X 0.068(6) 0.053(7) 0.091(9) -0.043(4) -0.047(4) 0.022(5)
C17X 0.063(4) 0.050(5) 0.043(3) -0.021(3) 0.012(3) -0.018(4)
C18X 0.050(3) 0.044(5) 0.054(5) -0.021(3) -0.016(3) 0.008(3)
C19X 0.069(5) 0.067(7) 0.055(6) -0.041(4) 0.028(4) -0.034(5)
C20X 0.165(8) 0.037(4) 0.031(4) -0.007(3) -0.018(9) -0.023(7)
C21 0.0519(13) 0.0303(10) 0.0505(12) 0.0075(9) 0.0036(10) 0.0112(9)
C22 0.0480(12) 0.0443(12) 0.0478(12) 0.0117(10) 0.0001(10) 0.0135(10)
C23 0.0404(12) 0.0536(13) 0.0500(13) 0.0022(10) 0.0076(10) 0.0121(10)
C24 0.0352(11) 0.0534(13) 0.0494(12) 0.0023(10) 0.0046(9) 0.0029(9)
C25 0.0477(12) 0.0431(11) 0.0347(10) -0.0040(9) 0.0078(9) -0.0026(9)
C26 0.0487(12) 0.0420(11) 0.0281(9) 0.0008(8) 0.0015(8) -0.0045(9)
C27 0.0408(11) 0.0340(10) 0.0338(10) -0.0009(8) -0.0047(8) 0.0031(8)
C28 0.0349(10) 0.0362(10) 0.0361(10) -0.0045(8) -0.0039(8) 0.0005(8)
C29 0.0406(11) 0.0340(10) 0.0436(11) 0.0042(8) 0.0001(9) -0.0075(8)
C30 0.0488(12) 0.0275(10) 0.0459(12) 0.0000(8) -0.0066(9) -0.0029(9)

loop_
_atom_type_symbol
_atom_type_description
_atom_type_scat_dispersion_real
_atom_type_scat_dispersion_imag
_atom_type_scat_source
C C 0.0033 0.0016 'International Tables Vol C Tables 4.2.6.8 and 6.1.1.4'
H H 0.0000 0.0000 'International Tables Vol C Tables 4.2.6.8 and 6.1.1.4'
Li Li -0.0003 0.0001 'International Tables Vol C Tables 4.2.6.8 and 6.1.1.4'
O O 0.0106 0.0060 'International Tables Vol C Tables 4.2.6.8 and 6.1.1.4'

loop_
_geom_angle_atom_site_label_1
_geom_angle_atom_site_label_2
_geom_angle_atom_site_label_3
_geom_angle
_geom_angle_site_symmetry_1
_geom_angle_site_symmetry_3
_geom_angle_publ_flag
O5 Li1 O1 112.69(16) 3_656 . yes
O5 Li1 O4 109.75(16) 3_656 . yes
O1 Li1 O4 105.91(16) . . yes
O5 Li1 O3 103.40(16) 3_656 . yes
O1 Li1 O3 138.92(17) . . yes
O4 Li1 O3 78.36(12) . . yes
O5 Li1 O2 100.34(15) 3_656 . yes
O1 Li1 O2 78.74(12) . . yes
O4 Li1 O2 144.16(17) . . yes
O3 Li1 O2 76.05(12) . . yes
C21 O1 C30 113.14(15) . . ?
C21 O1 Li1 110.79(15) . . ?
C30 O1 Li1 121.80(14) . . ?
C23 O2 C22 112.72(16) . . ?
C23 O2 Li1 107.99(14) . . ?
C22 O2 Li1 107.96(14) . . ?
C25 O3 C24 114.22(15) . . ?
C25 O3 Li1 102.94(14) . . ?
C24 O3 Li1 113.28(14) . . ?
C26 O4 C27 111.41(14) . . ?
C26 O4 Li1 112.75(14) . . ?
C27 O4 Li1 124.37(14) . . ?
C29 O5 C28 113.43(14) . . ?
C29 O5 Li1 117.55(15) . 3_656 ?
C28 O5 Li1 119.40(14) . 3_656 ?
C2 C1 C15 120.3(10) . . ?
C2 C1 H1 119.8 . . ?
C15 C1 H1 119.8 . . ?
C3 C2 C1 124.6(11) . . ?
C3 C2 H2 117.7 . . ?
C1 C2 H2 117.7 . . ?
C17 C3 C2 112.7(13) . . ?
C17 C3 C4 115.0(13) . . ?
C2 C3 C4 131.1(11) . . ?
C3 C4 C5 119.4(11) . . ?
C3 C4 H4 120.3 . . ?
C5 C4 H4 120.3 . . ?
C6 C5 C4 124.2(16) . . ?
C6 C5 H5 117.9 . . ?
C4 C5 H5 117.9 . . ?
C5 C6 C18 113.8(14) . . ?
C5 C6 C7 132.0(11) . . ?
C18 C6 C7 112.6(10) . . ?
C6 C7 C8 124.3(9) . . ?
C6 C7 H7 117.9 . . ?
C8 C7 H7 117.9 . . ?
C9 C8 C7 119.8(12) . . ?
C9 C8 H8 120.1 . . ?
C7 C8 H8 120.1 . . ?
C8 C9 C19 115.5(10) . . ?
C8 C9 C10 131.1(9) . . ?
C19 C9 C10 112.7(7) . . ?
C9 C10 C11 122.7(8) . . ?
C9 C10 H10 118.6 . . ?
C11 C10 H10 118.6 . . ?
C12 C11 C10 121.2(11) . . ?
C12 C11 H11 119.4 . . ?
C10 C11 H11 119.4 . . ?
C11 C12 C20 114.4(9) . . ?
C11 C12 C13 131.4(10) . . ?
C20 C12 C13 113.3(7) . . ?
C14 C13 C12 119.3(9) . . ?
C14 C13 H13 120.4 . . ?
C12 C13 H13 120.4 . . ?
C15 C14 C13 126.8(10) . . ?
C15 C14 H14 116.6 . . ?
C13 C14 H14 116.6 . . ?
C14 C15 C16 111.5(11) . . ?
C14 C15 C1 133.6(11) . . ?
C16 C15 C1 113.7(11) . . ?
C17 C16 C15 123.7(11) . . ?
C17 C16 C20 107.4(7) . . ?
C15 C16 C20 124.7(10) . . ?
C16 C17 C18 108.7(7) . . ?
C16 C17 C3 123.9(12) . . ?
C18 C17 C3 122.2(12) . . ?
C19 C18 C17 107.8(7) . . ?
C19 C18 C6 121.5(10) . . ?
C17 C18 C6 124.0(11) . . ?
C18 C19 C9 124.8(9) . . ?
C18 C19 C20 108.0(7) . . ?
C9 C19 C20 121.8(8) . . ?
C12 C20 C16 123.3(8) . . ?
C12 C20 C19 125.3(8) . . ?
C16 C20 C19 108.1(7) . . ?
C15X C1X C2X 130.5(17) . . ?
C15X C1X H1X 114.8 . . ?
C2X C1X H1X 114.8 . . ?
C1X C2X C3X 115.3(12) . . ?
C1X C2X H2X 122.3 . . ?
C3X C2X H2X 122.3 . . ?
C4X C3X C17X 113.1(12) . . ?
C4X C3X C2X 128.6(12) . . ?
C17X C3X C2X 117.1(12) . . ?
C3X C4X C5X 122.3(11) . . ?
C3X C4X H4X 118.8 . . ?
C5X C4X H4X 118.8 . . ?
C6X C5X C4X 121.0(8) . . ?
C6X C5X H5X 119.5 . . ?
C4X C5X H5X 119.5 . . ?
C7X C6X C5X 130.2(11) . . ?
C7X C6X C18X 113.2(11) . . ?
C5X C6X C18X 115.2(10) . . ?
C6X C7X C8X 118.6(9) . . ?
C6X C7X H7X 120.7 . . ?
C8X C7X H7X 120.7 . . ?
C9X C8X C7X 125.2(9) . . ?
C9X C8X H8X 117.4 . . ?
C7X C8X H8X 117.4 . . ?
C8X C9X C19X 114.3(11) . . ?
C8X C9X C10X 129.9(11) . . ?
C19X C9X C10X 113.9(12) . . ?
C9X C10X C11X 118.6(11) . . ?
C9X C10X H10X 120.7 . . ?
C11X C10X H10X 120.7 . . ?
C12X C11X C10X 123.9(11) . . ?
C12X C11X H11X 118.1 . . ?
C10X C11X H11X 118.1 . . ?
C11X C12X C20X 114.1(12) . . ?
C11X C12X C13X 132.7(13) . . ?
C20X C12X C13X 112.5(13) . . ?
C12X C13X C14X 125.0(15) . . ?
C12X C13X H13X 117.5 . . ?
C14X C13X H13X 117.5 . . ?
C13X C14X C15X 117.8(12) . . ?
C13X C14X H14X 121.1 . . ?
C15X C14X H14X 121.1 . . ?
C1X C15X C16X 109.3(14) . . ?
C1X C15X C14X 131.7(14) . . ?
C16X C15X C14X 117.8(13) . . ?
C17X C16X C15X 126.6(12) . . ?
C17X C16X C20X 108.4(8) . . ?
C15X C16X C20X 120.4(12) . . ?
C18X C17X C16X 107.7(8) . . ?
C18X C17X C3X 126.4(10) . . ?
C16X C17X C3X 119.9(11) . . ?
C19X C18X C17X 108.7(7) . . ?
C19X C18X C6X 126.2(10) . . ?
C17X C18X C6X 120.5(9) . . ?
C18X C19X C9X 121.6(10) . . ?
C18X C19X C20X 108.5(7) . . ?
C9X C19X C20X 125.6(11) . . ?
C12X C20X C16X 125.1(12) . . ?
C12X C20X C19X 122.4(12) . . ?
C16X C20X C19X 106.7(7) . . ?
O1 C21 C22 106.61(16) . . ?
O1 C21 H21A 110.4 . . ?
C22 C21 H21A 110.4 . . ?
O1 C21 H21B 110.4 . . ?
C22 C21 H21B 110.4 . . ?
H21A C21 H21B 108.6 . . ?
O2 C22 C21 110.15(16) . . ?
O2 C22 H22A 109.6 . . ?
C21 C22 H22A 109.6 . . ?
O2 C22 H22B 109.6 . . ?
C21 C22 H22B 109.6 . . ?
H22A C22 H22B 108.1 . . ?
O2 C23 C24 106.43(17) . . ?
O2 C23 H23A 110.4 . . ?
C24 C23 H23A 110.4 . . ?
O2 C23 H23B 110.4 . . ?
C24 C23 H23B 110.4 . . ?
H23A C23 H23B 108.6 . . ?
O3 C24 C23 109.78(17) . . ?
O3 C24 H24A 109.7 . . ?
C23 C24 H24A 109.7 . . ?
O3 C24 H24B 109.7 . . ?
C23 C24 H24B 109.7 . . ?
H24A C24 H24B 108.2 . . ?
O3 C25 C26 105.60(15) . . ?
O3 C25 H25A 110.6 . . ?
C26 C25 H25A 110.6 . . ?
O3 C25 H25B 110.6 . . ?
C26 C25 H25B 110.6 . . ?
H25A C25 H25B 108.8 . . ?
O4 C26 C25 107.21(15) . . ?
O4 C26 H26A 110.3 . . ?
C25 C26 H26A 110.3 . . ?
O4 C26 H26B 110.3 . . ?
C25 C26 H26B 110.3 . . ?
H26A C26 H26B 108.5 . . ?
O4 C27 C28 109.07(15) . . ?
O4 C27 H27A 109.9 . . ?
C28 C27 H27A 109.9 . . ?
O4 C27 H27B 109.9 . . ?
C28 C27 H27B 109.9 . . ?
H27A C27 H27B 108.3 . . ?
O5 C28 C27 110.01(15) . . ?
O5 C28 H28A 109.7 . . ?
C27 C28 H28A 109.7 . . ?
O5 C28 H28B 109.7 . . ?
C27 C28 H28B 109.7 . . ?
H28A C28 H28B 108.2 . . ?
O5 C29 C30 112.29(16) . . ?
O5 C29 H29A 109.1 . . ?
C30 C29 H29A 109.1 . . ?
O5 C29 H29B 109.1 . . ?
C30 C29 H29B 109.1 . . ?
H29A C29 H29B 107.9 . . ?
O1 C30 C29 108.13(15) . . ?
O1 C30 H30A 110.1 . . ?
C29 C30 H30A 110.1 . . ?
O1 C30 H30B 110.1 . . ?
C29 C30 H30B 110.1 . . ?
H30A C30 H30B 108.4 . . ?

loop_
_geom_bond_atom_site_label_1
_geom_bond_atom_site_label_2
_geom_bond_distance
_geom_bond_site_symmetry_2
_geom_bond_publ_flag
Li1 O5 1.951(3) 3_656 yes
Li1 O1 2.039(4) . yes
Li1 O4 2.068(4) . yes
Li1 O3 2.158(4) . yes
Li1 O2 2.216(4) . yes
O1 C21 1.431(2) . ?
O1 C30 1.434(2) . ?
O2 C23 1.424(2) . ?
O2 C22 1.439(2) . ?
O3 C25 1.428(2) . ?
O3 C24 1.433(2) . ?
O4 C26 1.432(2) . ?
O4 C27 1.434(2) . ?
O5 C29 1.436(2) . ?
O5 C28 1.438(2) . ?
O5 Li1 1.951(3) 3_656 yes
C1 C2 1.403(17) . ?
C1 C15 1.442(16) . ?
C1 H1 0.9500 . ?
C2 C3 1.39(2) . ?
C2 H2 0.9500 . ?
C3 C17 1.392(8) . ?
C3 C4 1.41(2) . ?
C4 C5 1.464(17) . ?
C4 H4 0.9500 . ?
C5 C6 1.340(17) . ?
C5 H5 0.9500 . ?
C6 C18 1.397(8) . ?
C6 C7 1.415(17) . ?
C7 C8 1.433(15) . ?
C7 H7 0.9500 . ?
C8 C9 1.351(13) . ?
C8 H8 0.9500 . ?
C9 C19 1.390(7) . ?
C9 C10 1.432(13) . ?
C10 C11 1.441(13) . ?
C10 H10 0.9500 . ?
C11 C12 1.354(14) . ?
C11 H11 0.9500 . ?
C12 C20 1.379(7) . ?
C12 C13 1.446(8) . ?
C13 C14 1.407(12) . ?
C13 H13 0.9500 . ?
C14 C15 1.360(16) . ?
C14 H14 0.9500 . ?
C15 C16 1.382(7) . ?
C16 C17 1.381(8) . ?
C16 C20 1.391(9) . ?
C17 C18 1.386(8) . ?
C18 C19 1.380(7) . ?
C19 C20 1.392(7) . ?
C1X C15X 1.370(18) . ?
C1X C2X 1.38(2) . ?
C1X H1X 0.9500 . ?
C2X C3X 1.450(18) . ?
C2X H2X 0.9500 . ?
C3X C4X 1.368(19) . ?
C3X C17X 1.390(9) . ?
C4X C5X 1.460(19) . ?
C4X H4X 0.9500 . ?
C5X C6X 1.398(16) . ?
C5X H5X 0.9500 . ?
C6X C7X 1.397(16) . ?
C6X C18X 1.402(9) . ?
C7X C8X 1.477(19) . ?
C7X H7X 0.9500 . ?
C8X C9X 1.346(17) . ?
C8X H8X 0.9500 . ?
C9X C19X 1.390(9) . ?
C9X C10X 1.422(17) . ?
C10X C11X 1.49(2) . ?
C10X H10X 0.9500 . ?
C11X C12X 1.372(15) . ?
C11X H11X 0.9500 . ?
C12X C20X 1.383(10) . ?
C12X C13X 1.406(9) . ?
C13X C14X 1.417(10) . ?
C13X H13X 0.9500 . ?
C14X C15X 1.421(17) . ?
C14X H14X 0.9500 . ?
C15X C16X 1.387(11) . ?
C16X C17X 1.385(10) . ?
C16X C20X 1.391(11) . ?
C17X C18X 1.374(9) . ?
C18X C19X 1.369(10) . ?
C19X C20X 1.392(10) . ?
C21 C22 1.498(3) . ?
C21 H21A 0.9900 . ?
C21 H21B 0.9900 . ?
C22 H22A 0.9900 . ?
C22 H22B 0.9900 . ?
C23 C24 1.502(3) . ?
C23 H23A 0.9900 . ?
C23 H23B 0.9900 . ?
C24 H24A 0.9900 . ?
C24 H24B 0.9900 . ?
C25 C26 1.492(3) . ?
C25 H25A 0.9900 . ?
C25 H25B 0.9900 . ?
C26 H26A 0.9900 . ?
C26 H26B 0.9900 . ?
C27 C28 1.493(3) . ?
C27 H27A 0.9900 . ?
C27 H27B 0.9900 . ?
C28 H28A 0.9900 . ?
C28 H28B 0.9900 . ?
C29 C30 1.498(3) . ?
C29 H29A 0.9900 . ?
C29 H29B 0.9900 . ?
C30 H30A 0.9900 . ?
C30 H30B 0.9900 . ?
